data_4512520
loop_
_publ_author_name
'Prohens, Rafel'
'Barbas, Rafael'
'Portell, Anna'
'Font-Bardia, Merc\`e'
'Alcob\'e, Xavier'
'Puigjaner, Cristina'

_publ_section_title
;
 Expanding the Crystal Form Landscape of the Antiviral Drug Adefovir
 Dipivoxil
;
_journal_issue 1
_journal_name_full 'Crystal Growth &amp; Design'
_journal_page_first 475
_journal_paper_doi 10.1021/cg501542h
_journal_volume 15
_journal_year 2015
_chemical_formula_moiety '2(C20 H32 N5 O8 P), C4 H8 O '
_chemical_formula_sum 'C44 H72 N10 O17 P2'
_chemical_formula_weight 1075.05
_chemical_name_systematic
;
 ?
;
_space_group_crystal_system triclinic
_space_group_IT_number 2
_space_group_name_Hall '-P 1'
_space_group_name_H-M_alt 'P -1'
_symmetry_space_group_name_Hall '-P 1'
_symmetry_space_group_name_H-M 'P -1'
_atom_sites_solution_hydrogens mixed
_audit_creation_method SHELXL-97
_cell_angle_alpha 115.175(2)
_cell_angle_beta 105.644(2)
_cell_angle_gamma 98.228(2)
_cell_formula_units_Z 1
_cell_length_a 10.3496(5)
_cell_length_b 12.0188(6)
_cell_length_c 12.9829(6)
_cell_measurement_reflns_used 9259
_cell_measurement_temperature 117(2)
_cell_measurement_theta_max 33.56
_cell_measurement_theta_min 2.44
_cell_volume 1344.40(12)
_computing_cell_refinement 'Bruker SAINT'
_computing_data_collection 'Bruker APEX2'
_computing_data_reduction 'Bruker SAINT'
_computing_molecular_graphics 'Bruker SHELXTL'
_computing_publication_material 'Bruker SHELXTL'
_computing_structure_refinement 'SHELXL-97 (Sheldrick 2008)'
_computing_structure_solution 'SHELXS-97 (Sheldrick 2008)'
_diffrn_ambient_temperature 117(2)
_diffrn_detector_area_resol_mean photon
_diffrn_measured_fraction_theta_full 0.999
_diffrn_measured_fraction_theta_max 0.836
_diffrn_measurement_device_type 'D8 Venture'
_diffrn_measurement_method '\f and\w scans'
_diffrn_radiation_monochromator multilayer
_diffrn_radiation_source microfocus
_diffrn_radiation_type MoK\a
_diffrn_radiation_wavelength 0.71073
_diffrn_reflns_av_R_equivalents 0.0000
_diffrn_reflns_av_sigmaI/netI 0.0244
_diffrn_reflns_Laue_measured_fraction_full 0.999
_diffrn_reflns_Laue_measured_fraction_max 0.836
_diffrn_reflns_limit_h_max 15
_diffrn_reflns_limit_h_min -16
_diffrn_reflns_limit_k_max 16
_diffrn_reflns_limit_k_min -18
_diffrn_reflns_limit_l_max 19
_diffrn_reflns_limit_l_min 0
_diffrn_reflns_number 9164
_diffrn_reflns_point_group_measured_fraction_full 0.999
_diffrn_reflns_point_group_measured_fraction_max 0.836
_diffrn_reflns_theta_full 25.000
_diffrn_reflns_theta_max 33.985
_diffrn_reflns_theta_min 2.139
_exptl_absorpt_coefficient_mu 0.158
_exptl_crystal_colour colourless
_exptl_crystal_density_diffrn 1.328
_exptl_crystal_description prism
_exptl_crystal_F_000 572
_exptl_crystal_size_max 0.600
_exptl_crystal_size_mid 0.310
_exptl_crystal_size_min 0.250
_refine_diff_density_max 1.392
_refine_diff_density_min -1.244
_refine_diff_density_rms 0.053
_refine_ls_extinction_method none
_refine_ls_goodness_of_fit_ref 1.074
_refine_ls_hydrogen_treatment mixed
_refine_ls_matrix_type full
_refine_ls_number_parameters 335
_refine_ls_number_reflns 9164
_refine_ls_number_restraints 9
_refine_ls_restrained_S_all 1.078
_refine_ls_R_factor_all 0.0469
_refine_ls_R_factor_gt 0.0399
_refine_ls_shift/su_max 0.000
_refine_ls_shift/su_mean 0.000
_refine_ls_structure_factor_coef Fsqd
_refine_ls_weighting_details
;
 w=1/[\s^2^(Fo^2^)+(0.0619P)^2^+0.2411P]
 where P=(Fo^2^+2Fc^2^)/3
;
_refine_ls_weighting_scheme calc
_refine_ls_wR_factor_gt 0.1057
_refine_ls_wR_factor_ref 0.1101
_reflns_Friedel_coverage 0.000
_reflns_number_gt 7791
_reflns_number_total 9164
_reflns_threshold_expression 'I > 2\s(I)'
_cod_data_source_file cg501542h_si_001.cif
_cod_data_source_block mo_023rb134_0ma
_cod_depositor_comments 'Adding full bibliography for 4512519--4512522.cif.'
_cod_original_cell_volume 1344.40(11)
_cod_database_code 4512520
_shelx_space_group_comment
;
The symmetry employed for this shelxl refinement is uniquely defined
by the following loop, which should always be used as a source of
symmetry information in preference to the above space-group names.
They are only intended as comments.
;

loop_
_space_group_symop_operation_xyz
'x, y, z'
'-x, -y, -z'

loop_
_atom_site_label
_atom_site_type_symbol
_atom_site_fract_x
_atom_site_fract_y
_atom_site_fract_z
_atom_site_U_iso_or_equiv
_atom_site_adp_type
_atom_site_occupancy
_atom_site_site_symmetry_order
_atom_site_calc_flag
_atom_site_refinement_flags_posn
_atom_site_refinement_flags_adp
_atom_site_refinement_flags_occupancy
_atom_site_disorder_assembly
_atom_site_disorder_group
P1 P 0.23657(2) 0.06296(2) 0.48802(2) 0.01659(6) Uani 1 1 d . . . . .
O1 O 0.29214(7) 0.05519(6) 0.69360(6) 0.01962(13) Uani 1 1 d . . . . .
O2 O 0.15102(7) 0.15211(7) 0.50588(6) 0.02292(14) Uani 1 1 d . . . . .
O3 O 0.32949(7) 0.07225(6) 0.41026(6) 0.02116(13) Uani 1 1 d . . . . .
O4 O 0.45240(7) 0.28755(6) 0.49488(6) 0.02119(13) Uani 1 1 d . . . . .
O5 O 0.62012(8) 0.21039(7) 0.43370(7) 0.03039(17) Uani 1 1 d . . . . .
O6 O 0.15413(7) -0.08449(6) 0.42096(6) 0.01982(13) Uani 1 1 d . . . . .
O7 O 0.03596(7) -0.20449(6) 0.21212(6) 0.02279(14) Uani 1 1 d . . . . .
O8 O 0.04411(9) -0.02582(8) 0.19495(8) 0.03192(17) Uani 1 1 d . . . . .
N1 N 0.16875(9) -0.57181(8) 0.59532(8) 0.02351(16) Uani 1 1 d D . . . .
H1N H 0.1932(15) -0.6396(10) 0.5859(13) 0.035 Uiso 1 1 d D U . . .
H1NA H 0.0895(11) -0.5882(14) 0.5393(11) 0.035 Uiso 1 1 d D U . . .
N2 N 0.38106(9) -0.43527(8) 0.75150(8) 0.02401(17) Uani 1 1 d . . . . .
N3 N 0.43577(8) -0.20313(8) 0.85611(7) 0.02285(16) Uani 1 1 d . . . . .
N4 N 0.08663(8) -0.32495(7) 0.63278(7) 0.01902(15) Uani 1 1 d . . . . .
N5 N 0.24057(8) -0.13273(7) 0.77892(7) 0.01696(14) Uani 1 1 d . . . . .
C1 C 0.25135(9) -0.45208(8) 0.67811(8) 0.01787(16) Uani 1 1 d . . . . .
C2 C 0.46275(10) -0.31446(10) 0.83338(9) 0.0263(2) Uani 1 1 d . . . . .
H2 H 0.5515 -0.3076 0.8814 0.032 Uiso 1 1 calc R U . . .
C3 C 0.30539(9) -0.22377(8) 0.78196(8) 0.01667(15) Uani 1 1 d . . . . .
C4 C 0.20909(9) -0.34184(8) 0.69249(8) 0.01673(15) Uani 1 1 d . . . . .
C5 C 0.11095(9) -0.19921(8) 0.68646(8) 0.01883(16) Uani 1 1 d . . . . .
H5 H 0.0466 -0.1593 0.6640 0.023 Uiso 1 1 calc R U . . .
C6 C 0.30281(9) 0.00616(8) 0.85439(8) 0.01895(16) Uani 1 1 d . . . . .
H6 H 0.3632 0.0260 0.9353 0.023 Uiso 1 1 calc R U . . .
H6A H 0.2289 0.0465 0.8632 0.023 Uiso 1 1 calc R U . . .
C7 C 0.38730(9) 0.06050(8) 0.79942(8) 0.01926(16) Uani 1 1 d . . . . .
H7 H 0.4428 0.1488 0.8585 0.023 Uiso 1 1 calc R U . . .
H7A H 0.4506 0.0107 0.7768 0.023 Uiso 1 1 calc R U . . .
C8 C 0.36385(9) 0.08035(9) 0.62350(8) 0.01976(16) Uani 1 1 d . . . . .
H8 H 0.4179 0.0204 0.6010 0.024 Uiso 1 1 calc R U . . .
H8A H 0.4281 0.1670 0.6711 0.024 Uiso 1 1 calc R U . . .
C9 C 0.34993(10) 0.17992(9) 0.38925(8) 0.02135(17) Uani 1 1 d . . . . .
H9 H 0.3801 0.1588 0.3204 0.026 Uiso 1 1 calc R U . . .
H9A H 0.2621 0.2000 0.3695 0.026 Uiso 1 1 calc R U . . .
C10 C 0.58957(10) 0.29184(8) 0.50780(8) 0.01906(16) Uani 1 1 d . . . . .
C11 C 0.69055(9) 0.40954(9) 0.62553(8) 0.01898(16) Uani 1 1 d . . . . .
C12 C 0.66536(11) 0.53077(9) 0.62206(9) 0.02594(19) Uani 1 1 d . . . . .
H12 H 0.6736 0.5291 0.5496 0.039 Uiso 1 1 calc R U . . .
H12A H 0.7338 0.6057 0.6931 0.039 Uiso 1 1 calc R U . . .
H12B H 0.5729 0.5334 0.6213 0.039 Uiso 1 1 calc R U . . .
C13 C 0.84047(11) 0.40864(11) 0.63621(11) 0.0299(2) Uani 1 1 d . . . . .
H13 H 0.8549 0.3323 0.6382 0.045 Uiso 1 1 calc R U . . .
H13A H 0.9050 0.4832 0.7102 0.045 Uiso 1 1 calc R U . . .
H13B H 0.8560 0.4099 0.5670 0.045 Uiso 1 1 calc R U . . .
C14 C 0.66041(12) 0.40516(12) 0.73340(10) 0.0303(2) Uani 1 1 d . . . . .
H14 H 0.5663 0.4082 0.7257 0.045 Uiso 1 1 calc R U . . .
H14A H 0.7255 0.4776 0.8088 0.045 Uiso 1 1 calc R U . . .
H14B H 0.6706 0.3269 0.7332 0.045 Uiso 1 1 calc R U . . .
C15 C 0.01870(9) -0.14191(9) 0.32603(8) 0.02203(18) Uani 1 1 d . . . . .
H15 H -0.0391 -0.2037 0.3371 0.026 Uiso 1 1 calc R U . . .
H15A H -0.0272 -0.0765 0.3280 0.026 Uiso 1 1 calc R U . . .
C16 C 0.05198(9) -0.13390(9) 0.15569(8) 0.02005(17) Uani 1 1 d . . . . .
C17 C 0.08398(14) -0.20498(13) 0.04128(10) 0.03725(17) Uani 1 1 d D U . . .
C18 C 0.23501(15) -0.13557(14) 0.07278(12) 0.04408(16) Uani 1 1 d D U . . .
H18 H 0.2419 -0.0500 0.0851 0.066 Uiso 1 1 calc R U . . .
H18A H 0.2648 -0.1815 0.0068 0.066 Uiso 1 1 calc R U . . .
H18B H 0.2940 -0.1313 0.1463 0.066 Uiso 1 1 calc R U . . .
C19 C 0.06972(16) -0.34650(13) 0.00548(12) 0.04408(16) Uani 1 1 d D U . . .
H19 H 0.1291 -0.3517 0.0733 0.066 Uiso 1 1 calc R U . . .
H19A H 0.0973 -0.3855 -0.0635 0.066 Uiso 1 1 calc R U . . .
H19B H -0.0262 -0.3910 -0.0158 0.066 Uiso 1 1 calc R U . . .
C20 C -0.01716(16) -0.19866(14) -0.06346(12) 0.04408(16) Uani 1 1 d D U . . .
H20 H -0.1116 -0.2404 -0.0782 0.066 Uiso 1 1 calc R U . . .
H20A H 0.0034 -0.2412 -0.1359 0.066 Uiso 1 1 calc R U . . .
H20B H -0.0074 -0.1103 -0.0427 0.066 Uiso 1 1 calc R U . . .
C21 C 0.69447(14) 0.60730(14) 0.09707(14) 0.0465(3) Uani 1 1 d . . . . .
H21A H 0.6898 0.6382 0.1770 0.070 Uiso 1 1 calc R U . . .
H21B H 0.6912 0.6730 0.0738 0.070 Uiso 1 1 calc R U . . .
H21C H 0.7806 0.5859 0.0985 0.070 Uiso 1 1 calc R U . . .
C22 C 0.56947(16) 0.48710(15) 0.00423(14) 0.0472(3) Uani 1 1 d . . . . .
H22A H 0.5764 0.4549 -0.0758 0.057 Uiso 0.5 1 calc R U P A 1
H22B H 0.5741 0.4207 0.0277 0.057 Uiso 0.5 1 calc R U P A 1
O9 O 0.5727(2) 0.37480(17) -0.0633(2) 0.0461(5) Uani 0.5 1 d . . P B 2

loop_
_atom_site_aniso_label
_atom_site_aniso_U_11
_atom_site_aniso_U_22
_atom_site_aniso_U_33
_atom_site_aniso_U_23
_atom_site_aniso_U_13
_atom_site_aniso_U_12
P1 0.01845(11) 0.01377(10) 0.01806(11) 0.00778(8) 0.00732(8) 0.00493(8)
O1 0.0170(3) 0.0236(3) 0.0179(3) 0.0113(3) 0.0048(2) 0.0044(2)
O2 0.0266(3) 0.0206(3) 0.0247(3) 0.0112(3) 0.0115(3) 0.0113(3)
O3 0.0264(3) 0.0177(3) 0.0247(3) 0.0120(3) 0.0139(3) 0.0072(2)
O4 0.0196(3) 0.0176(3) 0.0217(3) 0.0074(3) 0.0057(2) 0.0031(2)
O5 0.0308(4) 0.0238(3) 0.0300(4) 0.0052(3) 0.0157(3) 0.0067(3)
O6 0.0194(3) 0.0154(3) 0.0202(3) 0.0082(2) 0.0034(2) 0.0019(2)
O7 0.0269(3) 0.0194(3) 0.0196(3) 0.0086(3) 0.0083(3) 0.0037(3)
O8 0.0447(5) 0.0280(4) 0.0343(4) 0.0186(3) 0.0211(4) 0.0184(3)
N1 0.0214(4) 0.0159(3) 0.0261(4) 0.0072(3) 0.0033(3) 0.0064(3)
N2 0.0211(4) 0.0221(4) 0.0229(4) 0.0080(3) 0.0031(3) 0.0093(3)
N3 0.0193(3) 0.0217(4) 0.0178(3) 0.0055(3) 0.0002(3) 0.0054(3)
N4 0.0168(3) 0.0167(3) 0.0206(3) 0.0083(3) 0.0041(3) 0.0049(3)
N5 0.0172(3) 0.0141(3) 0.0151(3) 0.0054(3) 0.0031(3) 0.0036(3)
C1 0.0177(4) 0.0176(4) 0.0179(4) 0.0080(3) 0.0064(3) 0.0064(3)
C2 0.0200(4) 0.0256(5) 0.0226(4) 0.0073(4) -0.0005(3) 0.0079(4)
C3 0.0180(4) 0.0165(4) 0.0143(3) 0.0068(3) 0.0053(3) 0.0055(3)
C4 0.0163(3) 0.0165(4) 0.0155(4) 0.0067(3) 0.0049(3) 0.0050(3)
C5 0.0177(4) 0.0168(4) 0.0185(4) 0.0075(3) 0.0035(3) 0.0051(3)
C6 0.0224(4) 0.0146(4) 0.0145(4) 0.0048(3) 0.0039(3) 0.0035(3)
C7 0.0169(4) 0.0173(4) 0.0163(4) 0.0068(3) 0.0002(3) 0.0010(3)
C8 0.0178(4) 0.0201(4) 0.0201(4) 0.0102(3) 0.0059(3) 0.0032(3)
C9 0.0231(4) 0.0189(4) 0.0191(4) 0.0110(3) 0.0037(3) 0.0003(3)
C10 0.0220(4) 0.0169(4) 0.0197(4) 0.0099(3) 0.0084(3) 0.0048(3)
C11 0.0193(4) 0.0182(4) 0.0183(4) 0.0088(3) 0.0062(3) 0.0043(3)
C12 0.0280(5) 0.0173(4) 0.0256(5) 0.0084(4) 0.0045(4) 0.0045(4)
C13 0.0200(4) 0.0304(5) 0.0340(5) 0.0121(4) 0.0083(4) 0.0072(4)
C14 0.0283(5) 0.0391(6) 0.0220(4) 0.0174(4) 0.0066(4) 0.0029(4)
C15 0.0180(4) 0.0251(4) 0.0202(4) 0.0100(4) 0.0071(3) 0.0015(3)
C16 0.0170(4) 0.0232(4) 0.0198(4) 0.0110(3) 0.0059(3) 0.0058(3)
C17 0.0496(4) 0.0435(4) 0.0198(4) 0.0099(4) 0.0216(4) 0.0183(4)
C18 0.0484(4) 0.0434(4) 0.0311(3) 0.0125(3) 0.0112(3) 0.0123(3)
C19 0.0484(4) 0.0434(4) 0.0311(3) 0.0125(3) 0.0112(3) 0.0123(3)
C20 0.0484(4) 0.0434(4) 0.0311(3) 0.0125(3) 0.0112(3) 0.0123(3)
C21 0.0333(6) 0.0443(7) 0.0439(7) 0.0162(6) 0.0053(5) -0.0038(5)
C22 0.0496(8) 0.0487(8) 0.0443(7) 0.0214(6) 0.0220(6) 0.0127(6)
O9 0.0590(12) 0.0260(8) 0.0639(12) 0.0191(8) 0.0422(11) 0.0137(8)

loop_
_atom_type_symbol
_atom_type_description
_atom_type_scat_dispersion_real
_atom_type_scat_dispersion_imag
_atom_type_scat_source
C C 0.0033 0.0016 'International Tables Vol C Tables 4.2.6.8 and 6.1.1.4'
H H 0.0000 0.0000 'International Tables Vol C Tables 4.2.6.8 and 6.1.1.4'
N N 0.0061 0.0033 'International Tables Vol C Tables 4.2.6.8 and 6.1.1.4'
O O 0.0106 0.0060 'International Tables Vol C Tables 4.2.6.8 and 6.1.1.4'
P P 0.1023 0.0942 'International Tables Vol C Tables 4.2.6.8 and 6.1.1.4'

loop_
_geom_angle_atom_site_label_1
_geom_angle_atom_site_label_2
_geom_angle_atom_site_label_3
_geom_angle
_geom_angle_site_symmetry_1
_geom_angle_site_symmetry_3
O2 P1 O6 116.22(4) . .
O2 P1 O3 113.96(4) . .
O6 P1 O3 104.01(4) . .
O2 P1 C8 116.91(4) . .
O6 P1 C8 101.18(4) . .
O3 P1 C8 102.62(4) . .
C8 O1 C7 111.31(7) . .
C9 O3 P1 119.93(6) . .
C10 O4 C9 115.53(7) . .
C15 O6 P1 124.02(6) . .
C16 O7 C15 116.90(7) . .
C1 N1 H1N 123.8(10) . .
C1 N1 H1NA 123.1(10) . .
H1N N1 H1NA 112.7(13) . .
C2 N2 C1 118.19(8) . .
C2 N3 C3 110.37(8) . .
C5 N4 C4 104.04(7) . .
C3 N5 C5 106.03(7) . .
C3 N5 C6 125.89(7) . .
C5 N5 C6 127.98(7) . .
N1 C1 N2 119.04(8) . .
N1 C1 C4 122.94(8) . .
N2 C1 C4 118.02(8) . .
N3 C2 N2 129.71(9) . .
N3 C2 H2 115.1 . .
N2 C2 H2 115.1 . .
N3 C3 N5 127.17(8) . .
N3 C3 C4 126.90(8) . .
N5 C3 C4 105.93(7) . .
C3 C4 N4 110.50(7) . .
C3 C4 C1 116.80(8) . .
N4 C4 C1 132.70(8) . .
N4 C5 N5 113.48(8) . .
N4 C5 H5 123.3 . .
N5 C5 H5 123.3 . .
N5 C6 C7 111.73(7) . .
N5 C6 H6 109.3 . .
C7 C6 H6 109.3 . .
N5 C6 H6A 109.3 . .
C7 C6 H6A 109.3 . .
H6 C6 H6A 107.9 . .
O1 C7 C6 108.26(7) . .
O1 C7 H7 110.0 . .
C6 C7 H7 110.0 . .
O1 C7 H7A 110.0 . .
C6 C7 H7A 110.0 . .
H7 C7 H7A 108.4 . .
O1 C8 P1 108.63(6) . .
O1 C8 H8 110.0 . .
P1 C8 H8 110.0 . .
O1 C8 H8A 110.0 . .
P1 C8 H8A 110.0 . .
H8 C8 H8A 108.3 . .
O4 C9 O3 109.79(7) . .
O4 C9 H9 109.7 . .
O3 C9 H9 109.7 . .
O4 C9 H9A 109.7 . .
O3 C9 H9A 109.7 . .
H9 C9 H9A 108.2 . .
O5 C10 O4 122.24(9) . .
O5 C10 C11 126.67(9) . .
O4 C10 C11 111.09(7) . .
C10 C11 C13 108.95(8) . .
C10 C11 C12 108.91(7) . .
C13 C11 C12 110.25(8) . .
C10 C11 C14 108.42(8) . .
C13 C11 C14 111.15(8) . .
C12 C11 C14 109.10(8) . .
C11 C12 H12 109.5 . .
C11 C12 H12A 109.5 . .
H12 C12 H12A 109.5 . .
C11 C12 H12B 109.5 . .
H12 C12 H12B 109.5 . .
H12A C12 H12B 109.5 . .
C11 C13 H13 109.5 . .
C11 C13 H13A 109.5 . .
H13 C13 H13A 109.5 . .
C11 C13 H13B 109.5 . .
H13 C13 H13B 109.5 . .
H13A C13 H13B 109.5 . .
C11 C14 H14 109.5 . .
C11 C14 H14A 109.5 . .
H14 C14 H14A 109.5 . .
C11 C14 H14B 109.5 . .
H14 C14 H14B 109.5 . .
H14A C14 H14B 109.5 . .
O7 C15 O6 108.14(7) . .
O7 C15 H15 110.1 . .
O6 C15 H15 110.1 . .
O7 C15 H15A 110.1 . .
O6 C15 H15A 110.1 . .
H15 C15 H15A 108.4 . .
O8 C16 O7 122.55(9) . .
O8 C16 C17 124.60(9) . .
O7 C16 C17 112.84(9) . .
C20 C17 C18 112.08(11) . .
C20 C17 C16 108.55(10) . .
C18 C17 C16 105.46(10) . .
C20 C17 C19 108.85(11) . .
C18 C17 C19 109.31(11) . .
C16 C17 C19 112.60(10) . .
C17 C18 H18 109.5 . .
C17 C18 H18A 109.5 . .
H18 C18 H18A 109.5 . .
C17 C18 H18B 109.5 . .
H18 C18 H18B 109.5 . .
H18A C18 H18B 109.5 . .
C17 C19 H19 109.5 . .
C17 C19 H19A 109.5 . .
H19 C19 H19A 109.5 . .
C17 C19 H19B 109.5 . .
H19 C19 H19B 109.5 . .
H19A C19 H19B 109.5 . .
C17 C20 H20 109.5 . .
C17 C20 H20A 109.5 . .
H20 C20 H20A 109.5 . .
C17 C20 H20B 109.5 . .
H20 C20 H20B 109.5 . .
H20A C20 H20B 109.5 . .
C22 C21 H21A 109.5 . .
C22 C21 H21B 109.5 . .
H21A C21 H21B 109.5 . .
C22 C21 H21C 109.5 . .
H21A C21 H21C 109.5 . .
H21B C21 H21C 109.5 . .
O9 C22 C22 119.44(19) . 2_665
O9 C22 C21 127.79(16) . .
C22 C22 C21 112.77(16) 2_665 .
C22 C22 H22A 109.0 2_665 .
C21 C22 H22A 109.0 . .
C22 C22 H22B 109.0 2_665 .
C21 C22 H22B 109.0 . .
H22A C22 H22B 107.8 . .

loop_
_geom_bond_atom_site_label_1
_geom_bond_atom_site_label_2
_geom_bond_distance
_geom_bond_site_symmetry_2
P1 O2 1.4686(7) .
P1 O6 1.5750(7) .
P1 O3 1.5954(7) .
P1 C8 1.7976(9) .
O1 C8 1.4159(11) .
O1 C7 1.4281(10) .
O3 C9 1.4306(11) .
O4 C10 1.3746(11) .
O4 C9 1.4115(11) .
O5 C10 1.1980(12) .
O6 C15 1.4240(11) .
O7 C16 1.3558(11) .
O7 C15 1.4210(11) .
O8 C16 1.2013(12) .
N1 C1 1.3392(12) .
N1 H1N 0.857(8) .
N1 H1NA 0.866(8) .
N2 C2 1.3431(13) .
N2 C1 1.3489(11) .
N3 C2 1.3307(13) .
N3 C3 1.3451(11) .
N4 C5 1.3166(11) .
N4 C4 1.3878(11) .
N5 C3 1.3717(11) .
N5 C5 1.3739(11) .
N5 C6 1.4566(11) .
C1 C4 1.4075(12) .
C2 H2 0.9300 .
C3 C4 1.3874(12) .
C5 H5 0.9300 .
C6 C7 1.5067(13) .
C6 H6 0.9700 .
C6 H6A 0.9700 .
C7 H7 0.9700 .
C7 H7A 0.9700 .
C8 H8 0.9700 .
C8 H8A 0.9700 .
C9 H9 0.9700 .
C9 H9A 0.9700 .
C10 C11 1.5184(12) .
C11 C13 1.5222(13) .
C11 C12 1.5333(13) .
C11 C14 1.5345(14) .
C12 H12 0.9600 .
C12 H12A 0.9600 .
C12 H12B 0.9600 .
C13 H13 0.9600 .
C13 H13A 0.9600 .
C13 H13B 0.9600 .
C14 H14 0.9600 .
C14 H14A 0.9600 .
C14 H14B 0.9600 .
C15 H15 0.9700 .
C15 H15A 0.9700 .
C16 C17 1.5207(14) .
C17 C20 1.5144(18) .
C17 C18 1.5159(19) .
C17 C19 1.5328(19) .
C18 H18 0.9600 .
C18 H18A 0.9600 .
C18 H18B 0.9600 .
C19 H19 0.9600 .
C19 H19A 0.9600 .
C19 H19B 0.9600 .
C20 H20 0.9600 .
C20 H20A 0.9600 .
C20 H20B 0.9600 .
C21 C22 1.535(2) .
C21 H21A 0.9600 .
C21 H21B 0.9600 .
C21 H21C 0.9600 .
C22 O9 1.270(2) .
C22 C22 1.499(3) 2_665
C22 H22A 0.9700 .
C22 H22B 0.9700 .

loop_
_geom_torsion_atom_site_label_1
_geom_torsion_atom_site_label_2
_geom_torsion_atom_site_label_3
_geom_torsion_atom_site_label_4
_geom_torsion
O2 P1 O3 C9 14.43(8)
O6 P1 O3 C9 141.95(6)
C8 P1 O3 C9 -112.95(7)
O2 P1 O6 C15 34.37(8)
O3 P1 O6 C15 -91.74(7)
C8 P1 O6 C15 162.07(7)
C2 N2 C1 N1 179.54(9)
C2 N2 C1 C4 -0.47(14)
C3 N3 C2 N2 -0.06(16)
C1 N2 C2 N3 0.57(17)
C2 N3 C3 N5 179.71(9)
C2 N3 C3 C4 -0.53(14)
C5 N5 C3 N3 178.22(9)
C6 N5 C3 N3 1.76(14)
C5 N5 C3 C4 -1.58(9)
C6 N5 C3 C4 -178.04(8)
N3 C3 C4 N4 -178.77(9)
N5 C3 C4 N4 1.03(10)
N3 C3 C4 C1 0.58(14)
N5 C3 C4 C1 -179.62(8)
C5 N4 C4 C3 -0.01(10)
C5 N4 C4 C1 -179.23(10)
N1 C1 C4 C3 179.96(9)
N2 C1 C4 C3 -0.02(13)
N1 C1 C4 N4 -0.87(16)
N2 C1 C4 N4 179.15(9)
C4 N4 C5 N5 -1.06(10)
C3 N5 C5 N4 1.72(10)
C6 N5 C5 N4 178.08(8)
C3 N5 C6 C7 84.72(10)
C5 N5 C6 C7 -90.96(11)
C8 O1 C7 C6 -168.26(7)
N5 C6 C7 O1 71.37(9)
C7 O1 C8 P1 176.77(6)
O2 P1 C8 O1 62.95(7)
O6 P1 C8 O1 -64.30(7)
O3 P1 C8 O1 -171.58(6)
C10 O4 C9 O3 82.37(9)
P1 O3 C9 O4 78.31(9)
C9 O4 C10 O5 0.78(13)
C9 O4 C10 C11 -178.68(7)
O5 C10 C11 C13 -0.22(14)
O4 C10 C11 C13 179.21(8)
O5 C10 C11 C12 120.08(11)
O4 C10 C11 C12 -60.49(10)
O5 C10 C11 C14 -121.33(11)
O4 C10 C11 C14 58.11(10)
C16 O7 C15 O6 -90.27(9)
P1 O6 C15 O7 101.12(8)
C15 O7 C16 O8 -4.24(13)
C15 O7 C16 C17 174.34(8)
O8 C16 C17 C20 -52.52(15)
O7 C16 C17 C20 128.93(10)
O8 C16 C17 C18 67.76(14)
O7 C16 C17 C18 -110.79(11)
O8 C16 C17 C19 -173.11(11)
O7 C16 C17 C19 8.34(14)
